data_4512013
loop_
_publ_author_name
'Ordonez, Carlos'
'Fonari, Marina'
'Lindline, Jennifer'
'Wei, Qiang'
'Timofeeva, Tatiana'

_publ_section_title
;
 How Structure-Directing Cations Tune the Fluorescence of Metal--Organic
 Frameworks
;
_journal_issue 11
_journal_name_full 'Crystal Growth &amp; Design'
_journal_page_first 5452
_journal_paper_doi 10.1021/cg5006133
_journal_volume 14
_journal_year 2014
_chemical_formula_moiety 'C9 H3 O6 Zn, C H6 N'
_chemical_formula_sum 'C10 H9 N O6 Zn'
_chemical_formula_weight 304.55
_chemical_name_systematic
; 
 ? 
;
_space_group_IT_number 2
_symmetry_cell_setting triclinic
_symmetry_space_group_name_Hall '-P 1'
_symmetry_space_group_name_H-M 'P -1'
_atom_sites_solution_hydrogens geom
_atom_sites_solution_primary direct
_atom_sites_solution_secondary difmap
_audit_creation_method SHELXL-97
_cell_angle_alpha 116.446(5)
_cell_angle_beta 104.488(5)
_cell_angle_gamma 98.089(5)
_cell_formula_units_Z 2
_cell_length_a 7.791(3)
_cell_length_b 8.989(4)
_cell_length_c 9.160(4)
_cell_measurement_reflns_used 2404
_cell_measurement_temperature 100(2)
_cell_measurement_theta_max 30.56
_cell_measurement_theta_min 4.40
_cell_volume 532.1(4)
_computing_cell_refinement 'SAINT+ ver. 6.2 (Bruker, 2001)'
_computing_data_collection 'APEX2  (Bruker, 2005)'
_computing_data_reduction 'SAINT+ ver. 6.2 (Bruker, 2001)'
_computing_molecular_graphics 'SHELXTL ver. 6.12 (Sheldrick, 2001)'
_computing_publication_material 'SHELXTL ver. 6.12 (Sheldrick, 2001)'
_computing_structure_refinement 'SHELXTL ver. 6.12 (Sheldrick, 2001)'
_computing_structure_solution 'SHELXTL ver. 6.12 (Sheldrick, 2001)'
_diffrn_ambient_temperature 100(2)
_diffrn_measured_fraction_theta_full 0.995
_diffrn_measured_fraction_theta_max 0.995
_diffrn_measurement_device_type 'Bruker SMART APEX II CCD area detector'
_diffrn_measurement_method 'phi and omega scans'
_diffrn_radiation_monochromator graphite
_diffrn_radiation_source 'fine-focus sealed tube'
_diffrn_radiation_type MoK\a
_diffrn_radiation_wavelength 0.71073
_diffrn_reflns_av_R_equivalents 0.0225
_diffrn_reflns_av_sigmaI/netI 0.0350
_diffrn_reflns_limit_h_max 10
_diffrn_reflns_limit_h_min -10
_diffrn_reflns_limit_k_max 11
_diffrn_reflns_limit_k_min -11
_diffrn_reflns_limit_l_max 12
_diffrn_reflns_limit_l_min -11
_diffrn_reflns_number 5340
_diffrn_reflns_theta_full 28.00
_diffrn_reflns_theta_max 28.00
_diffrn_reflns_theta_min 4.40
_exptl_absorpt_coefficient_mu 2.329
_exptl_absorpt_correction_T_max 0.8944
_exptl_absorpt_correction_T_min 0.6712
_exptl_absorpt_correction_type multi-scan
_exptl_absorpt_process_details 'SADABS (Sheldrick, 2003)'
_exptl_crystal_density_diffrn 1.901
_exptl_crystal_density_meas ?
_exptl_crystal_density_method 'not measured'
_exptl_crystal_F_000 308
_exptl_crystal_size_max 0.19
_exptl_crystal_size_mid 0.08
_exptl_crystal_size_min 0.05
_refine_diff_density_max 0.452
_refine_diff_density_min -0.302
_refine_diff_density_rms 0.091
_refine_ls_extinction_method none
_refine_ls_goodness_of_fit_ref 1.046
_refine_ls_hydrogen_treatment mixed
_refine_ls_matrix_type full
_refine_ls_number_parameters 176
_refine_ls_number_reflns 2559
_refine_ls_number_restraints 0
_refine_ls_restrained_S_all 1.046
_refine_ls_R_factor_all 0.0344
_refine_ls_R_factor_gt 0.0288
_refine_ls_shift/su_max 0.001
_refine_ls_shift/su_mean 0.000
_refine_ls_structure_factor_coef Fsqd
_refine_ls_weighting_details 'calc w=1/[\s^2^(Fo^2^)+(0.0393P)^2^+0.2025P] where P=(Fo^2^+2Fc^2^)/3'
_refine_ls_weighting_scheme calc
_refine_ls_wR_factor_gt 0.0699
_refine_ls_wR_factor_ref 0.0729
_reflns_number_gt 2269
_reflns_number_total 2559
_reflns_threshold_expression >2sigma(I)
_cod_data_source_file Zn-BTC-MeNH3.cif
_cod_data_source_block zn-btc-menh3
_cod_depositor_comments
;
The following automatic conversions were performed:

'_symmetry_cell_setting' value 'Triclinic' changed to 'triclinic'
according to
/home/saulius/struct/COD-crude-data--automatic-downloads/rss-feeds/ACS/lib/dictionaries/cif_core.dic
dictionary named 'cif_core.dic' version 2.4.2 from 2011-04-26.

Automatic conversion script
Id: cif_fix_values 2281 2013-09-26 08:29:07Z andrius 

 Adding full bibliography for 4512007--4512019.cif.

The following automatic conversions were performed:

'_exptl_crystal_density_meas' value 'not measured' was changed to '?'
- the value is perceived as not measured.

Automatic conversion script
Id: cif_fix_values 3008 2015-01-20 13:52:24Z robertas 
;
_cod_original_cell_volume 532.0(4)
_cod_original_sg_symbol_H-M 'P-1   '
_cod_database_code 4512013

loop_
_symmetry_equiv_pos_as_xyz
'x, y, z'
'-x, -y, -z'

loop_
_atom_site_label
_atom_site_type_symbol
_atom_site_fract_x
_atom_site_fract_y
_atom_site_fract_z
_atom_site_U_iso_or_equiv
_atom_site_adp_type
_atom_site_occupancy
_atom_site_symmetry_multiplicity
_atom_site_calc_flag
_atom_site_refinement_flags
Zn1 Zn 1.09397(3) 0.60541(3) 0.24789(3) 0.01106(9) Uani 1 1 d .
O1 O 0.9519(2) 0.6898(2) 0.1064(2) 0.0163(3) Uani 1 1 d .
O2 O 1.2664(2) 0.4899(2) 0.1555(2) 0.0158(3) Uani 1 1 d .
O3 O 0.9025(2) 0.4505(2) 0.2581(2) 0.0175(3) Uani 1 1 d .
O4 O 1.1985(2) 0.8187(2) 0.4687(2) 0.0157(3) Uani 1 1 d .
O5 O 0.9353(2) 0.1831(2) 0.1360(2) 0.0185(4) Uani 1 1 d .
O6 O 1.3943(2) 0.7059(2) 0.5813(2) 0.0150(3) Uani 1 1 d .
N1 N 0.2537(3) 0.3258(3) 0.4171(3) 0.0203(5) Uani 1 1 d .
H1A H 0.151(4) 0.282(4) 0.321(4) 0.018(7) Uiso 1 1 d .
H1B H 0.356(5) 0.324(4) 0.392(4) 0.031(9) Uiso 1 1 d .
H1C H 0.263(4) 0.427(4) 0.487(4) 0.029(8) Uiso 1 1 d .
C1 C 0.6595(3) 0.7416(3) 0.0458(3) 0.0113(4) Uani 1 1 d .
C2 C 0.4753(3) 0.6810(3) -0.0643(3) 0.0118(4) Uani 1 1 d .
H2A H 0.4328 0.5730 -0.1654 0.014 Uiso 1 1 calc R
C3 C 0.3540(3) 0.7803(3) -0.0247(3) 0.0110(4) Uani 1 1 d .
C4 C 0.4183(3) 0.9419(3) 0.1261(3) 0.0121(4) Uani 1 1 d .
H4A H 0.3398 1.0113 0.1500 0.015 Uiso 1 1 calc R
C5 C 0.5998(3) 1.0006(3) 0.2417(3) 0.0115(4) Uani 1 1 d .
C6 C 0.7197(3) 0.8995(3) 0.2008(3) 0.0117(4) Uani 1 1 d .
H6A H 0.8408 0.9380 0.2777 0.014 Uiso 1 1 calc R
C7 C 0.7912(3) 0.6398(3) -0.0027(3) 0.0124(4) Uani 1 1 d .
C8 C 0.8426(3) 0.2858(3) 0.1468(3) 0.0128(4) Uani 1 1 d .
C9 C 0.2430(4) 0.2208(3) 0.5024(3) 0.0221(5) Uani 1 1 d .
H9A H 0.3537 0.2661 0.6024 0.033 Uiso 1 1 calc R
H9B H 0.2310 0.1025 0.4218 0.033 Uiso 1 1 calc R
H9C H 0.1374 0.2253 0.5385 0.033 Uiso 1 1 calc R
C10 C 1.3290(3) 0.8276(3) 0.5925(3) 0.0114(4) Uani 1 1 d .

loop_
_atom_site_aniso_label
_atom_site_aniso_U_11
_atom_site_aniso_U_22
_atom_site_aniso_U_33
_atom_site_aniso_U_23
_atom_site_aniso_U_13
_atom_site_aniso_U_12
Zn1 0.01005(13) 0.00943(13) 0.00772(14) 0.00076(10) -0.00009(9) 0.00425(9)
O1 0.0142(8) 0.0175(8) 0.0144(8) 0.0076(7) -0.0002(6) 0.0075(6)
O2 0.0138(8) 0.0139(8) 0.0131(8) 0.0014(7) 0.0034(6) 0.0069(6)
O3 0.0141(8) 0.0117(7) 0.0157(8) 0.0006(6) 0.0023(7) -0.0001(6)
O4 0.0151(8) 0.0112(7) 0.0099(7) -0.0006(6) -0.0011(6) 0.0037(6)
O5 0.0135(8) 0.0145(8) 0.0198(9) 0.0051(7) 0.0004(7) 0.0042(6)
O6 0.0151(8) 0.0104(7) 0.0136(8) 0.0024(6) 0.0031(6) 0.0034(6)
N1 0.0164(11) 0.0124(10) 0.0209(11) 0.0049(9) -0.0038(9) 0.0037(8)
C1 0.0133(10) 0.0117(10) 0.0091(10) 0.0049(8) 0.0042(8) 0.0045(8)
C2 0.0154(10) 0.0087(10) 0.0089(10) 0.0030(8) 0.0037(8) 0.0023(8)
C3 0.0112(10) 0.0097(10) 0.0096(10) 0.0043(8) 0.0018(8) 0.0017(8)
C4 0.0119(10) 0.0123(10) 0.0124(10) 0.0060(9) 0.0049(8) 0.0038(8)
C5 0.0134(10) 0.0096(10) 0.0077(10) 0.0026(8) 0.0019(8) 0.0016(8)
C6 0.0097(10) 0.0139(10) 0.0094(10) 0.0048(9) 0.0019(8) 0.0031(8)
C7 0.0144(10) 0.0119(10) 0.0117(10) 0.0066(9) 0.0037(9) 0.0055(8)
C8 0.0128(10) 0.0121(10) 0.0102(10) 0.0037(8) 0.0038(8) 0.0012(8)
C9 0.0223(13) 0.0260(13) 0.0226(13) 0.0132(11) 0.0111(11) 0.0106(10)
C10 0.0092(10) 0.0110(10) 0.0086(10) 0.0019(8) 0.0015(8) 0.0006(8)

loop_
_atom_type_symbol
_atom_type_description
_atom_type_scat_dispersion_real
_atom_type_scat_dispersion_imag
_atom_type_scat_source
C C 0.0033 0.0016 'International Tables Vol C Tables 4.2.6.8 and 6.1.1.4'
H H 0.0000 0.0000 'International Tables Vol C Tables 4.2.6.8 and 6.1.1.4'
N N 0.0061 0.0033 'International Tables Vol C Tables 4.2.6.8 and 6.1.1.4'
O O 0.0106 0.0060 'International Tables Vol C Tables 4.2.6.8 and 6.1.1.4'
Zn Zn 0.2839 1.4301 'International Tables Vol C Tables 4.2.6.8 and 6.1.1.4'

loop_
_geom_angle_atom_site_label_1
_geom_angle_atom_site_label_2
_geom_angle_atom_site_label_3
_geom_angle
_geom_angle_site_symmetry_1
_geom_angle_site_symmetry_3
O4 Zn1 O3 109.09(7) . .
O4 Zn1 O2 117.01(7) . .
O3 Zn1 O2 112.09(7) . .
O4 Zn1 O1 99.25(7) . .
O3 Zn1 O1 103.26(8) . .
O2 Zn1 O1 114.64(7) . .
C7 O1 Zn1 136.59(15) . .
C7 O2 Zn1 120.13(14) 2_765 .
C8 O3 Zn1 121.72(15) . .
C10 O4 Zn1 119.20(14) . .
C9 N1 H1A 109.8(18) . .
C9 N1 H1B 107(2) . .
H1A N1 H1B 112(3) . .
C9 N1 H1C 109(2) . .
H1A N1 H1C 110(3) . .
H1B N1 H1C 108(3) . .
C6 C1 C2 119.23(19) . .
C6 C1 C7 120.31(19) . .
C2 C1 C7 120.45(19) . .
C1 C2 C3 120.8(2) . .
C1 C2 H2A 119.6 . .
C3 C2 H2A 119.6 . .
C4 C3 C2 119.4(2) . .
C4 C3 C8 120.67(19) . 2_665
C2 C3 C8 119.90(19) . 2_665
C3 C4 C5 120.5(2) . .
C3 C4 H4A 119.8 . .
C5 C4 H4A 119.8 . .
C4 C5 C6 119.4(2) . .
C4 C5 C10 121.46(19) . 2_776
C6 C5 C10 119.09(19) . 2_776
C1 C6 C5 120.6(2) . .
C1 C6 H6A 119.7 . .
C5 C6 H6A 119.7 . .
O1 C7 O2 124.4(2) . 2_765
O1 C7 C1 118.88(19) . .
O2 C7 C1 116.68(19) 2_765 .
O5 C8 O3 124.7(2) . .
O5 C8 C3 119.39(19) . 2_665
O3 C8 C3 115.95(19) . 2_665
N1 C9 H9A 109.5 . .
N1 C9 H9B 109.5 . .
H9A C9 H9B 109.5 . .
N1 C9 H9C 109.5 . .
H9A C9 H9C 109.5 . .
H9B C9 H9C 109.5 . .
O6 C10 O4 124.40(19) . .
O6 C10 C5 120.86(19) . 2_776
O4 C10 C5 114.74(18) . 2_776

loop_
_geom_bond_atom_site_label_1
_geom_bond_atom_site_label_2
_geom_bond_distance
_geom_bond_site_symmetry_2
Zn1 O4 1.9271(16) .
Zn1 O3 1.9426(17) .
Zn1 O2 1.9435(16) .
Zn1 O1 1.9684(16) .
O1 C7 1.258(3) .
O2 C7 1.267(3) 2_765
O3 C8 1.293(3) .
O4 C10 1.283(3) .
O5 C8 1.235(3) .
O6 C10 1.245(3) .
N1 C9 1.475(3) .
N1 H1A 0.91(3) .
N1 H1B 0.89(3) .
N1 H1C 0.83(3) .
C1 C6 1.391(3) .
C1 C2 1.393(3) .
C1 C7 1.489(3) .
C2 C3 1.394(3) .
C2 H2A 0.9300 .
C3 C4 1.389(3) .
C3 C8 1.498(3) 2_665
C4 C5 1.394(3) .
C4 H4A 0.9300 .
C5 C6 1.396(3) .
C5 C10 1.499(3) 2_776
C6 H6A 0.9300 .
C7 O2 1.267(3) 2_765
C8 C3 1.498(3) 2_665
C9 H9A 0.9600 .
C9 H9B 0.9600 .
C9 H9C 0.9600 .
C10 C5 1.499(3) 2_776

loop_
_geom_hbond_atom_site_label_D
_geom_hbond_atom_site_label_H
_geom_hbond_atom_site_label_A
_geom_hbond_distance_DH
_geom_hbond_distance_HA
_geom_hbond_distance_DA
_geom_hbond_angle_DHA
_geom_hbond_site_symmetry_A
N1 H1A O5 0.91(3) 1.81(3) 2.719(3) 175(3) 1_455
N1 H1B O6 0.89(3) 1.97(3) 2.794(3) 154(3) 2_766
N1 H1C O6 0.83(3) 2.23(3) 2.946(3) 145(3) 1_455
